data_7053108
loop_
_publ_author_name
'Park, Hee-Jun'
'Kim, Wooyul'
'Choi, Wonyong'
'Chung, Young Keun'

_publ_section_title
;
 Ruthenium(ii) complexes incorporating the bidentate ligand containing an
 imidazolium moiety: synthesis, characterization, and electrochemical
 properties and their application in a visible-light induced
 hydrogen-evolving system
;
_journal_issue 10
_journal_name_full 'New Journal of Chemistry'
_journal_page_first 3174
_journal_paper_doi 10.1039/c3nj00014a
_journal_volume 37
_journal_year 2013
_chemical_formula_sum 'C39 H39 F18 N8 O5 P3 Ru'
_chemical_formula_weight 1145.68
_chemical_name_systematic
; 
 ? 
;
_space_group_IT_number 2
_symmetry_cell_setting triclinic
_symmetry_space_group_name_Hall '-P 1'
_symmetry_space_group_name_H-M 'P -1'
_atom_sites_solution_hydrogens geom
_atom_sites_solution_primary direct
_atom_sites_solution_secondary difmap
_audit_creation_method SHELXL-97
_cell_angle_alpha 82.105(3)
_cell_angle_beta 83.499(3)
_cell_angle_gamma 75.437(3)
_cell_formula_units_Z 2
_cell_length_a 12.8038(7)
_cell_length_b 12.9738(7)
_cell_length_c 15.0580(9)
_cell_measurement_reflns_used 11760
_cell_measurement_temperature 293(2)
_cell_measurement_theta_max 25.0
_cell_measurement_theta_min 1.6
_cell_volume 2389.9(2)
_computing_cell_refinement 'HKL Scalepack (Otwinowski & Minor 1997)'
_computing_data_collection 'Collect (Bruker AXS BV, 1997-2004)'
_computing_data_reduction 'HKL Denzo  Scalepack (Otwinowski & Minor 1997)'
_computing_molecular_graphics ORTEP32
_computing_structure_refinement 'SHELXL-97 (Sheldrick, 1997)'
_computing_structure_solution 'SHELXS-97 (Sheldrick, 1990)'
_diffrn_ambient_temperature 293(2)
_diffrn_detector_area_resol_mean 9
_diffrn_measured_fraction_theta_full 0.994
_diffrn_measured_fraction_theta_max 0.994
_diffrn_measurement_device_type KappaCCD
_diffrn_measurement_method CCD
_diffrn_radiation_monochromator 'horizonally mounted graphite crystal'
_diffrn_radiation_source 'fine-focus sealed tube'
_diffrn_radiation_type 'Mo K\a'
_diffrn_radiation_wavelength 0.71073
_diffrn_reflns_av_R_equivalents 0.0281
_diffrn_reflns_av_sigmaI/netI 0.0512
_diffrn_reflns_limit_h_max 15
_diffrn_reflns_limit_h_min -15
_diffrn_reflns_limit_k_max 15
_diffrn_reflns_limit_k_min -15
_diffrn_reflns_limit_l_max 17
_diffrn_reflns_limit_l_min 0
_diffrn_reflns_number 11760
_diffrn_reflns_theta_full 25.00
_diffrn_reflns_theta_max 25.00
_diffrn_reflns_theta_min 1.63
_exptl_absorpt_coefficient_mu 0.537
_exptl_absorpt_correction_T_max 0.7986
_exptl_absorpt_correction_T_min 0.6119
_exptl_absorpt_correction_type empirical
_exptl_absorpt_process_details 'R. H. Blessing, Acta Crystallogr., Sect A 1995, 51, 33-38.'
_exptl_crystal_colour Red
_exptl_crystal_density_diffrn 1.592
_exptl_crystal_density_method 'not measured'
_exptl_crystal_description Needle
_exptl_crystal_F_000 1170
_exptl_crystal_size_max 0.39
_exptl_crystal_size_mid 0.22
_exptl_crystal_size_min 0.18
_platon_squeeze_details
; The 106 electron total per unit cell, corresponds with 53 electrons
 per asymmetric unit. As a water molecule has 10 electrons, this would 
 be in accord with approximately 5 water molecules per formula unit. 
;
_refine_diff_density_max 0.718
_refine_diff_density_min -0.516
_refine_diff_density_rms 0.107
_refine_ls_extinction_method none
_refine_ls_goodness_of_fit_ref 0.963
_refine_ls_hydrogen_treatment constr
_refine_ls_matrix_type full
_refine_ls_number_parameters 624
_refine_ls_number_reflns 8364
_refine_ls_number_restraints 0
_refine_ls_restrained_S_all 0.963
_refine_ls_R_factor_all 0.1049
_refine_ls_R_factor_gt 0.0756
_refine_ls_shift/su_max 0.096
_refine_ls_shift/su_mean 0.016
_refine_ls_structure_factor_coef Fsqd
_refine_ls_weighting_details 'calc w=1/[\s^2^(Fo^2^)+(0.1808P)^2^+1.0554P] where P=(Fo^2^+2Fc^2^)/3'
_refine_ls_weighting_scheme calc
_refine_ls_wR_factor_gt 0.2176
_refine_ls_wR_factor_ref 0.2419
_reflns_number_gt 5944
_reflns_number_total 8364
_reflns_threshold_expression >2sigma(I)
_cod_data_source_file c3nj00014a.txt
_cod_data_source_block nj142sq
_cod_depositor_comments
;
The following automatic conversions were performed:

'_symmetry_cell_setting' value 'Triclinic' changed to 'triclinic'
according to /home/saulius/struct/CIF-dictionaries/cif_core.dic
dictionary named 'cif_core.dic' version 2.4.2 from
2011-04-26.

'_exptl_absorpt_correction_type' value 'Empirical'
changed to 'empirical' according to
/home/saulius/struct/CIF-dictionaries/cif_core.dic dictionary named
'cif_core.dic' version 2.4.2 from 2011-04-26.

Automatic conversion script
Id: cif_fix_values 1891 2012-01-12 08:04:46Z andrius 
;
_cod_database_code 7053108

loop_
_symmetry_equiv_pos_as_xyz
'x, y, z'
'-x, -y, -z'

loop_
_atom_site_label
_atom_site_type_symbol
_atom_site_fract_x
_atom_site_fract_y
_atom_site_fract_z
_atom_site_U_iso_or_equiv
_atom_site_adp_type
_atom_site_occupancy
_atom_site_symmetry_multiplicity
_atom_site_calc_flag
_atom_site_refinement_flags
Ru1 Ru 0.71153(4) 0.69024(3) 0.67698(3) 0.0601(2) Uani 1 1 d .
N1 N 0.6146(4) 0.6033(4) 0.7554(3) 0.0618(12) Uani 1 1 d .
N2 N 0.6255(3) 0.8032(3) 0.7577(3) 0.0534(10) Uani 1 1 d .
N3 N 0.3124(4) 0.6698(4) 0.9920(3) 0.0622(12) Uani 1 1 d .
N4 N 0.3215(4) 0.8347(4) 0.9928(3) 0.0625(12) Uani 1 1 d .
N5 N 0.8363(4) 0.6208(4) 0.7592(3) 0.0643(12) Uani 1 1 d .
N6 N 0.7967(5) 0.5666(4) 0.6043(4) 0.0724(14) Uani 1 1 d .
N7 N 0.7957(4) 0.7903(4) 0.5964(3) 0.0626(12) Uani 1 1 d .
N8 N 0.6009(4) 0.7580(4) 0.5818(4) 0.0724(14) Uani 1 1 d .
C1 C 0.6142(6) 0.5011(5) 0.7537(5) 0.0755(18) Uani 1 1 d .
H1 H 0.6641 0.4615 0.7139 0.091 Uiso 1 1 calc R
C2 C 0.5435(6) 0.4514(5) 0.8081(5) 0.082(2) Uani 1 1 d .
H2 H 0.5468 0.3795 0.8051 0.099 Uiso 1 1 calc R
C3 C 0.4689(6) 0.5072(5) 0.8662(5) 0.0785(19) Uani 1 1 d .
H3 H 0.4196 0.4743 0.9019 0.094 Uiso 1 1 calc R
C4 C 0.4662(5) 0.6154(4) 0.8722(4) 0.0593(13) Uani 1 1 d .
C5 C 0.5410(4) 0.6605(4) 0.8151(4) 0.0561(13) Uani 1 1 d .
C6 C 0.5458(4) 0.7711(4) 0.8162(3) 0.0525(12) Uani 1 1 d .
C7 C 0.4774(4) 0.8378(4) 0.8705(4) 0.0540(12) Uani 1 1 d .
C8 C 0.4861(5) 0.9452(4) 0.8648(4) 0.0610(14) Uani 1 1 d .
H8 H 0.4389 0.9937 0.8997 0.073 Uiso 1 1 calc R
C9 C 0.5638(5) 0.9749(5) 0.8082(4) 0.0661(15) Uani 1 1 d .
H9 H 0.5707 1.0452 0.8033 0.079 Uiso 1 1 calc R
C10 C 0.6334(5) 0.9036(4) 0.7571(4) 0.0629(14) Uani 1 1 d .
H10 H 0.6887 0.9262 0.7204 0.075 Uiso 1 1 calc R
C11 C 0.3998(4) 0.7915(4) 0.9295(4) 0.0541(12) Uani 1 1 d .
C12 C 0.3949(5) 0.6861(4) 0.9285(4) 0.0561(13) Uani 1 1 d .
C13 C 0.2713(5) 0.7614(5) 1.0282(4) 0.0686(15) Uani 1 1 d .
H13 H 0.2144 0.7714 1.0729 0.082 Uiso 1 1 calc R
C14 C 0.2678(6) 0.5738(6) 1.0142(5) 0.0811(19) Uani 1 1 d .
H14A H 0.2042 0.5897 1.0551 0.122 Uiso 1 1 calc R
H14B H 0.3210 0.5159 1.0417 0.122 Uiso 1 1 calc R
H14C H 0.2492 0.5536 0.9601 0.122 Uiso 1 1 calc R
C15 C 0.2959(7) 0.9420(5) 1.0212(5) 0.084(2) Uani 1 1 d .
H15A H 0.2368 0.9488 1.0670 0.126 Uiso 1 1 calc R
H15B H 0.2760 0.9943 0.9706 0.126 Uiso 1 1 calc R
H15C H 0.3582 0.9536 1.0446 0.126 Uiso 1 1 calc R
C16 C 0.8563(6) 0.6477(5) 0.8348(5) 0.0756(17) Uani 1 1 d .
H16 H 0.8082 0.7060 0.8581 0.091 Uiso 1 1 calc R
C17 C 0.9444(7) 0.5951(7) 0.8825(6) 0.098(2) Uani 1 1 d .
H17 H 0.9548 0.6190 0.9356 0.117 Uiso 1 1 calc R
C18 C 1.0148(7) 0.5095(7) 0.8518(8) 0.109(3) Uani 1 1 d .
H18 H 1.0743 0.4735 0.8833 0.131 Uiso 1 1 calc R
C19 C 0.9975(6) 0.4750(7) 0.7721(7) 0.100(3) Uani 1 1 d .
C20 C 0.9067(5) 0.5339(5) 0.7278(5) 0.0741(18) Uani 1 1 d .
C21 C 0.8850(6) 0.5040(6) 0.6447(6) 0.085(2) Uani 1 1 d .
C22 C 0.9506(8) 0.4150(6) 0.6074(7) 0.101(3) Uani 1 1 d .
C23 C 0.9175(11) 0.3929(8) 0.5255(8) 0.128(4) Uani 1 1 d .
H23 H 0.9576 0.3331 0.4989 0.153 Uiso 1 1 calc R
C24 C 0.8341(10) 0.4528(9) 0.4870(7) 0.116(3) Uani 1 1 d .
H24 H 0.8165 0.4375 0.4328 0.140 Uiso 1 1 calc R
C25 C 0.7721(8) 0.5391(7) 0.5274(5) 0.102(3) Uani 1 1 d .
H25 H 0.7108 0.5802 0.5006 0.122 Uiso 1 1 calc R
C26 C 1.0411(9) 0.3551(8) 0.6528(10) 0.128(4) Uani 1 1 d .
H26 H 1.0858 0.2954 0.6288 0.153 Uiso 1 1 calc R
C27 C 1.0638(8) 0.3826(8) 0.7294(10) 0.129(4) Uani 1 1 d .
H27 H 1.1245 0.3412 0.7570 0.155 Uiso 1 1 calc R
C28 C 0.8893(6) 0.8083(5) 0.6060(5) 0.0739(17) Uani 1 1 d .
H28 H 0.9245 0.7761 0.6571 0.089 Uiso 1 1 calc R
C29 C 0.9383(7) 0.8735(6) 0.5431(6) 0.088(2) Uani 1 1 d .
H29 H 1.0050 0.8842 0.5527 0.106 Uiso 1 1 calc R
C30 C 0.8896(7) 0.9221(6) 0.4671(6) 0.091(2) Uani 1 1 d .
H30 H 0.9239 0.9632 0.4235 0.109 Uiso 1 1 calc R
C31 C 0.7884(7) 0.9090(6) 0.4562(5) 0.087(2) Uani 1 1 d .
C32 C 0.7423(6) 0.8419(5) 0.5226(5) 0.0750(17) Uani 1 1 d .
C33 C 0.6407(6) 0.8249(6) 0.5138(5) 0.0804(18) Uani 1 1 d .
C34 C 0.5813(8) 0.8757(9) 0.4435(6) 0.124(4) Uani 1 1 d .
C35 C 0.4791(10) 0.8565(11) 0.4398(8) 0.157(5) Uani 1 1 d .
H35 H 0.4392 0.8865 0.3907 0.189 Uiso 1 1 calc R
C36 C 0.4386(8) 0.7946(11) 0.5075(7) 0.135(4) Uani 1 1 d .
H36 H 0.3690 0.7855 0.5070 0.161 Uiso 1 1 calc R
C37 C 0.5014(7) 0.7442(8) 0.5784(6) 0.101(3) Uani 1 1 d .
H37 H 0.4735 0.7002 0.6240 0.121 Uiso 1 1 calc R
C38 C 0.6314(11) 0.9409(11) 0.3755(7) 0.157(6) Uani 1 1 d .
H38 H 0.5944 0.9738 0.3255 0.188 Uiso 1 1 calc R
C39 C 0.7293(10) 0.9555(9) 0.3821(7) 0.128(4) Uani 1 1 d .
H39 H 0.7593 0.9977 0.3363 0.154 Uiso 1 1 calc R
P1 P 0.67428(16) 0.74700(13) 0.07132(14) 0.0755(5) Uani 1 1 d .
F11 F 0.6843(7) 0.8288(4) -0.0117(5) 0.173(3) Uani 1 1 d .
F12 F 0.6731(7) 0.6591(6) 0.1502(4) 0.172(3) Uani 1 1 d .
F13 F 0.7957(5) 0.6906(7) 0.0555(5) 0.173(3) Uani 1 1 d .
F14 F 0.5532(6) 0.8038(9) 0.0833(7) 0.222(5) Uani 1 1 d .
F15 F 0.6440(5) 0.6759(3) 0.0058(3) 0.1120(16) Uani 1 1 d .
F16 F 0.7033(5) 0.8224(4) 0.1338(4) 0.133(2) Uani 1 1 d .
P2 P 0.22111(17) 0.82087(17) 0.29722(14) 0.0855(6) Uani 1 1 d .
F21 F 0.1936(6) 0.7354(7) 0.2431(5) 0.166(3) Uani 1 1 d .
F22 F 0.2558(6) 0.9018(5) 0.3484(5) 0.152(2) Uani 1 1 d .
F23 F 0.3338(5) 0.8053(5) 0.2402(6) 0.176(3) Uani 1 1 d .
F24 F 0.1090(5) 0.8354(6) 0.3477(5) 0.164(3) Uani 1 1 d .
F25 F 0.1775(7) 0.9158(7) 0.2252(5) 0.192(3) Uani 1 1 d .
F26 F 0.2726(6) 0.7215(5) 0.3628(5) 0.161(3) Uani 1 1 d .
P3 P 0.1921(2) 0.7414(2) 0.72959(17) 0.1031(7) Uani 1 1 d .
F31 F 0.2752(9) 0.7996(8) 0.7504(7) 0.228(5) Uani 1 1 d .
F32 F 0.1169(6) 0.6763(6) 0.7008(5) 0.153(2) Uani 1 1 d .
F33 F 0.0915(11) 0.8272(11) 0.7425(10) 0.343(10) Uani 1 1 d .
F34 F 0.2930(8) 0.6545(11) 0.7102(9) 0.276(6) Uani 1 1 d .
F35 F 0.1897(7) 0.6881(8) 0.8254(5) 0.199(4) Uani 1 1 d .
F36 F 0.1997(9) 0.7903(10) 0.6293(6) 0.230(5) Uani 1 1 d .

loop_
_atom_site_aniso_label
_atom_site_aniso_U_11
_atom_site_aniso_U_22
_atom_site_aniso_U_33
_atom_site_aniso_U_23
_atom_site_aniso_U_13
_atom_site_aniso_U_12
Ru1 0.0589(3) 0.0557(3) 0.0618(3) -0.0029(2) 0.0049(2) -0.0124(2)
N1 0.070(3) 0.052(2) 0.061(3) -0.002(2) 0.007(2) -0.016(2)
N2 0.048(2) 0.047(2) 0.059(3) -0.0009(18) 0.001(2) -0.0071(18)
N3 0.062(3) 0.055(3) 0.065(3) -0.002(2) 0.009(2) -0.015(2)
N4 0.063(3) 0.054(3) 0.068(3) -0.011(2) 0.007(2) -0.011(2)
N5 0.053(3) 0.060(3) 0.069(3) 0.003(2) 0.005(2) -0.003(2)
N6 0.079(4) 0.062(3) 0.071(3) -0.013(2) 0.024(3) -0.018(3)
N7 0.056(3) 0.066(3) 0.063(3) -0.002(2) 0.004(2) -0.016(2)
N8 0.065(3) 0.083(3) 0.066(3) 0.013(3) -0.012(2) -0.020(3)
C1 0.087(5) 0.051(3) 0.086(4) -0.018(3) 0.021(4) -0.019(3)
C2 0.094(5) 0.050(3) 0.100(5) -0.016(3) 0.022(4) -0.020(3)
C3 0.077(4) 0.055(3) 0.102(5) -0.008(3) 0.015(4) -0.023(3)
C4 0.060(3) 0.046(3) 0.071(3) -0.006(2) 0.003(3) -0.015(2)
C5 0.054(3) 0.054(3) 0.058(3) 0.003(2) -0.002(3) -0.016(2)
C6 0.051(3) 0.049(3) 0.054(3) 0.001(2) -0.004(2) -0.008(2)
C7 0.054(3) 0.050(3) 0.057(3) -0.002(2) -0.007(2) -0.011(2)
C8 0.067(4) 0.047(3) 0.065(3) -0.005(2) -0.001(3) -0.008(2)
C9 0.069(4) 0.052(3) 0.079(4) 0.003(3) -0.005(3) -0.024(3)
C10 0.059(3) 0.053(3) 0.075(4) 0.004(3) -0.004(3) -0.017(3)
C11 0.049(3) 0.058(3) 0.054(3) 0.000(2) -0.003(2) -0.014(2)
C12 0.056(3) 0.053(3) 0.057(3) -0.001(2) -0.004(3) -0.014(2)
C13 0.063(4) 0.067(4) 0.071(4) -0.008(3) 0.002(3) -0.012(3)
C14 0.080(5) 0.074(4) 0.091(5) -0.002(3) 0.013(4) -0.033(3)
C15 0.097(5) 0.071(4) 0.084(5) -0.024(3) 0.018(4) -0.023(4)
C16 0.071(4) 0.073(4) 0.077(4) -0.001(3) -0.007(3) -0.009(3)
C17 0.083(5) 0.096(5) 0.104(6) 0.021(5) -0.014(4) -0.017(4)
C18 0.071(5) 0.100(6) 0.133(8) 0.034(6) -0.015(5) 0.002(4)
C19 0.068(5) 0.088(5) 0.115(6) 0.024(5) 0.012(4) 0.005(4)
C20 0.067(4) 0.059(3) 0.086(4) 0.010(3) 0.015(3) -0.012(3)
C21 0.069(4) 0.067(4) 0.107(6) 0.001(4) 0.027(4) -0.014(3)
C22 0.103(6) 0.067(4) 0.128(7) -0.030(5) 0.054(5) -0.026(4)
C23 0.158(11) 0.082(6) 0.139(9) -0.045(6) 0.076(8) -0.042(6)
C24 0.147(10) 0.106(7) 0.100(6) -0.039(6) 0.047(6) -0.048(7)
C25 0.134(7) 0.099(6) 0.079(5) -0.024(4) 0.027(5) -0.047(5)
C26 0.104(8) 0.082(6) 0.170(11) -0.022(7) 0.038(7) 0.010(5)
C27 0.080(6) 0.089(6) 0.184(12) 0.007(7) 0.017(7) 0.020(5)
C28 0.069(4) 0.073(4) 0.078(4) -0.012(3) 0.007(3) -0.018(3)
C29 0.078(5) 0.083(5) 0.113(6) -0.020(4) 0.005(4) -0.039(4)
C30 0.098(6) 0.086(5) 0.089(5) 0.006(4) 0.006(4) -0.037(4)
C31 0.106(6) 0.082(4) 0.077(4) 0.009(4) 0.001(4) -0.040(4)
C32 0.079(5) 0.071(4) 0.074(4) -0.003(3) 0.003(3) -0.023(3)
C33 0.085(5) 0.090(5) 0.068(4) 0.004(3) -0.011(3) -0.029(4)
C34 0.106(7) 0.167(9) 0.101(6) 0.046(6) -0.039(5) -0.056(6)
C35 0.134(9) 0.219(13) 0.130(8) 0.067(9) -0.071(8) -0.082(9)
C36 0.090(6) 0.197(11) 0.119(7) 0.033(8) -0.038(6) -0.054(7)
C37 0.078(5) 0.140(7) 0.090(5) 0.015(5) -0.019(4) -0.045(5)
C38 0.159(11) 0.200(12) 0.118(8) 0.090(8) -0.057(8) -0.092(10)
C39 0.139(9) 0.139(8) 0.105(7) 0.055(6) -0.027(6) -0.060(7)
P1 0.0755(11) 0.0530(8) 0.0952(12) -0.0036(8) -0.0127(9) -0.0105(8)
F11 0.282(9) 0.095(4) 0.173(6) 0.050(4) -0.117(6) -0.098(5)
F12 0.263(9) 0.158(5) 0.128(4) 0.046(4) -0.059(5) -0.123(6)
F13 0.103(4) 0.209(7) 0.183(6) -0.035(6) -0.033(4) 0.027(4)
F14 0.100(5) 0.311(11) 0.263(10) -0.187(9) -0.037(6) 0.026(6)
F15 0.162(5) 0.062(2) 0.120(3) -0.014(2) -0.023(3) -0.033(3)
F16 0.168(5) 0.102(3) 0.144(4) -0.021(3) -0.071(4) -0.031(3)
P2 0.0804(13) 0.0878(12) 0.0898(13) 0.0001(10) 0.0084(10) -0.0350(10)
F21 0.165(6) 0.206(7) 0.159(6) -0.071(5) 0.015(5) -0.089(5)
F22 0.164(6) 0.127(4) 0.187(6) -0.031(4) -0.034(5) -0.062(4)
F23 0.108(4) 0.123(4) 0.282(9) -0.016(5) 0.063(5) -0.040(3)
F24 0.122(5) 0.176(6) 0.186(6) -0.038(5) 0.077(4) -0.051(4)
F25 0.190(7) 0.189(7) 0.154(6) 0.063(5) -0.017(5) -0.005(6)
F26 0.195(7) 0.110(4) 0.162(6) 0.027(4) -0.022(5) -0.026(4)
P3 0.0996(17) 0.1118(17) 0.1038(16) 0.0127(13) -0.0315(13) -0.0395(14)
F31 0.303(12) 0.206(8) 0.233(9) 0.070(7) -0.156(9) -0.162(9)
F32 0.156(6) 0.177(6) 0.152(5) -0.002(5) -0.031(4) -0.089(5)
F33 0.301(13) 0.333(14) 0.364(16) -0.225(13) -0.220(13) 0.167(12)
F34 0.159(8) 0.322(16) 0.294(14) -0.032(12) -0.048(9) 0.053(9)
F35 0.200(8) 0.296(11) 0.125(5) 0.061(6) -0.043(5) -0.134(8)
F36 0.246(10) 0.335(13) 0.149(6) 0.071(8) -0.066(7) -0.175(10)

loop_
_atom_type_symbol
_atom_type_description
_atom_type_scat_dispersion_real
_atom_type_scat_dispersion_imag
_atom_type_scat_source
C C 0.0033 0.0016 'International Tables Vol C Tables 4.2.6.8 and 6.1.1.4'
H H 0.0000 0.0000 'International Tables Vol C Tables 4.2.6.8 and 6.1.1.4'
F F 0.0171 0.0103 'International Tables Vol C Tables 4.2.6.8 and 6.1.1.4'
N N 0.0061 0.0033 'International Tables Vol C Tables 4.2.6.8 and 6.1.1.4'
P P 0.1023 0.0942 'International Tables Vol C Tables 4.2.6.8 and 6.1.1.4'
Ru Ru -1.2594 0.8363 'International Tables Vol C Tables 4.2.6.8 and 6.1.1.4'
O O 0.0106 0.0060 'International Tables Vol C Tables 4.2.6.8 and 6.1.1.4'

loop_
_geom_angle_atom_site_label_1
_geom_angle_atom_site_label_2
_geom_angle_atom_site_label_3
_geom_angle
N1 Ru1 N2 79.93(18)
N1 Ru1 N8 95.7(2)
N2 Ru1 N8 87.5(2)
N1 Ru1 N5 89.66(19)
N2 Ru1 N5 97.73(19)
N8 Ru1 N5 173.1(2)
N1 Ru1 N7 174.27(18)
N2 Ru1 N7 96.04(18)
N8 Ru1 N7 80.0(2)
N5 Ru1 N7 94.96(19)
N1 Ru1 N6 95.92(19)
N2 Ru1 N6 175.25(17)
N8 Ru1 N6 95.2(2)
N5 Ru1 N6 79.8(2)
N7 Ru1 N6 88.3(2)
C1 N1 C5 117.8(5)
C1 N1 Ru1 127.9(4)
C5 N1 Ru1 114.3(3)
C10 N2 C6 116.9(5)
C10 N2 Ru1 128.4(4)
C6 N2 Ru1 114.6(3)
C13 N3 C12 107.6(5)
C13 N3 C14 123.7(6)
C12 N3 C14 128.5(5)
C13 N4 C11 108.1(5)
C13 N4 C15 123.1(6)
C11 N4 C15 128.7(5)
C16 N5 C20 116.5(6)
C16 N5 Ru1 130.1(4)
C20 N5 Ru1 113.4(5)
C25 N6 C21 118.4(7)
C25 N6 Ru1 128.2(6)
C21 N6 Ru1 113.2(5)
C28 N7 C32 118.2(5)
C28 N7 Ru1 129.3(4)
C32 N7 Ru1 112.4(4)
C37 N8 C33 118.6(6)
C37 N8 Ru1 128.9(5)
C33 N8 Ru1 112.5(4)
N1 C1 C2 123.0(6)
N1 C1 H1 118.5
C2 C1 H1 118.5
C3 C2 C1 120.0(6)
C3 C2 H2 120.0
C1 C2 H2 120.0
C2 C3 C4 119.7(6)
C2 C3 H3 120.1
C4 C3 H3 120.1
C5 C4 C3 117.1(6)
C5 C4 C12 115.1(5)
C3 C4 C12 127.9(6)
N1 C5 C4 122.4(5)
N1 C5 C6 116.0(5)
C4 C5 C6 121.6(5)
C7 C6 N2 122.3(5)
C7 C6 C5 122.7(5)
N2 C6 C5 114.9(5)
C6 C7 C8 118.7(5)
C6 C7 C11 115.8(5)
C8 C7 C11 125.5(5)
C9 C8 C7 118.2(6)
C9 C8 H8 120.9
C7 C8 H8 120.9
C8 C9 C10 120.9(5)
C8 C9 H9 119.6
C10 C9 H9 119.6
N2 C10 C9 122.9(5)
N2 C10 H10 118.6
C9 C10 H10 118.5
N4 C11 C12 107.4(5)
N4 C11 C7 131.0(5)
C12 C11 C7 121.6(5)
N3 C12 C11 105.8(5)
N3 C12 C4 130.9(5)
C11 C12 C4 123.2(5)
N4 C13 N3 111.0(6)
N4 C13 H13 124.5
N3 C13 H13 124.5
N3 C14 H14A 109.5
N3 C14 H14B 109.5
H14A C14 H14B 109.5
N3 C14 H14C 109.5
H14A C14 H14C 109.5
H14B C14 H14C 109.5
N4 C15 H15A 109.5
N4 C15 H15B 109.5
H15A C15 H15B 109.5
N4 C15 H15C 109.5
H15A C15 H15C 109.5
H15B C15 H15C 109.5
N5 C16 C17 124.3(7)
N5 C16 H16 117.8
C17 C16 H16 117.8
C18 C17 C16 119.7(9)
C18 C17 H17 120.2
C16 C17 H17 120.2
C17 C18 C19 119.2(8)
C17 C18 H18 120.4
C19 C18 H18 120.4
C18 C19 C20 117.2(8)
C18 C19 C27 126.9(9)
C20 C19 C27 115.9(10)
N5 C20 C21 116.7(6)
N5 C20 C19 123.2(8)
C21 C20 C19 120.1(7)
C22 C21 N6 121.7(9)
C22 C21 C20 121.5(8)
N6 C21 C20 116.8(6)
C21 C22 C23 115.4(10)
C21 C22 C26 118.1(10)
C23 C22 C26 126.4(9)
C24 C23 C22 122.8(9)
C24 C23 H23 118.6
C22 C23 H23 118.6
C23 C24 C25 119.1(11)
C23 C24 H24 120.5
C25 C24 H24 120.5
N6 C25 C24 122.5(10)
N6 C25 H25 118.7
C24 C25 H25 118.7
C27 C26 C22 121.3(9)
C27 C26 H26 119.3
C22 C26 H26 119.3
C26 C27 C19 122.9(10)
C26 C27 H27 118.5
C19 C27 H27 118.5
N7 C28 C29 122.5(7)
N7 C28 H28 118.7
C29 C28 H28 118.7
C30 C29 C28 120.7(7)
C30 C29 H29 119.7
C28 C29 H29 119.7
C29 C30 C31 118.6(7)
C29 C30 H30 120.7
C31 C30 H30 120.7
C30 C31 C39 124.2(7)
C30 C31 C32 118.1(7)
C39 C31 C32 117.6(8)
N7 C32 C33 118.2(6)
N7 C32 C31 121.7(7)
C33 C32 C31 120.2(6)
C34 C33 N8 121.7(7)
C34 C33 C32 121.5(7)
N8 C33 C32 116.7(6)
C33 C34 C38 117.1(9)
C33 C34 C35 118.5(8)
C38 C34 C35 124.3(8)
C36 C35 C34 119.9(8)
C36 C35 H35 120.1
C34 C35 H35 120.0
C35 C36 C37 120.0(9)
C35 C36 H36 120.0
C37 C36 H36 120.0
N8 C37 C36 121.2(8)
N8 C37 H37 119.4
C36 C37 H37 119.4
C39 C38 C34 121.8(8)
C39 C38 H38 119.1
C34 C38 H38 119.1
C38 C39 C31 121.7(8)
C38 C39 H39 119.1
C31 C39 H39 119.2
F12 P1 F14 96.7(6)
F12 P1 F13 84.9(5)
F14 P1 F13 177.9(5)
F12 P1 F11 175.0(5)
F14 P1 F11 87.9(6)
F13 P1 F11 90.5(5)
F12 P1 F16 91.3(3)
F14 P1 F16 90.8(4)
F13 P1 F16 90.4(4)
F11 P1 F16 90.6(3)
F12 P1 F15 91.1(3)
F14 P1 F15 88.3(4)
F13 P1 F15 90.4(4)
F11 P1 F15 87.0(3)
F16 P1 F15 177.6(3)
F24 P2 F22 94.1(4)
F24 P2 F26 93.7(4)
F22 P2 F26 93.7(4)
F24 P2 F25 90.8(4)
F22 P2 F25 88.3(5)
F26 P2 F25 174.9(5)
F24 P2 F23 176.8(5)
F22 P2 F23 88.5(4)
F26 P2 F23 88.1(4)
F25 P2 F23 87.4(4)
F24 P2 F21 89.4(4)
F22 P2 F21 176.4(4)
F26 P2 F21 85.0(4)
F25 P2 F21 92.7(5)
F23 P2 F21 88.0(4)
F34 P3 F35 87.0(6)
F34 P3 F33 176.3(7)
F35 P3 F33 96.2(8)
F34 P3 F31 82.4(7)
F35 P3 F31 90.0(5)
F33 P3 F31 99.4(8)
F34 P3 F36 89.6(7)
F35 P3 F36 176.6(7)
F33 P3 F36 87.1(8)
F31 P3 F36 90.2(5)
F34 P3 F32 92.4(7)
F35 P3 F32 92.9(4)
F33 P3 F32 85.7(6)
F31 P3 F32 173.8(6)
F36 P3 F32 86.5(4)

loop_
_geom_bond_atom_site_label_1
_geom_bond_atom_site_label_2
_geom_bond_distance
Ru1 N1 2.053(5)
Ru1 N2 2.052(4)
Ru1 N8 2.078(5)
Ru1 N5 2.077(5)
Ru1 N7 2.072(5)
Ru1 N6 2.071(5)
N1 C1 1.332(7)
N1 C5 1.373(7)
N2 C10 1.330(7)
N2 C6 1.379(7)
N3 C13 1.336(8)
N3 C12 1.380(7)
N3 C14 1.479(8)
N4 C13 1.301(8)
N4 C11 1.370(7)
N4 C15 1.459(8)
N5 C16 1.305(9)
N5 C20 1.359(8)
N6 C25 1.350(10)
N6 C21 1.366(9)
N7 C28 1.304(8)
N7 C32 1.373(8)
N8 C37 1.339(9)
N8 C33 1.387(9)
C1 C2 1.373(9)
C1 H1 0.9300
C2 C3 1.356(9)
C2 H2 0.9300
C3 C4 1.411(8)
C3 H3 0.9300
C4 C5 1.398(8)
C4 C12 1.417(8)
C5 C6 1.454(7)
C6 C7 1.355(8)
C7 C8 1.416(8)
C7 C11 1.446(8)
C8 C9 1.332(9)
C8 H8 0.9300
C9 C10 1.367(9)
C9 H9 0.9300
C10 H10 0.9300
C11 C12 1.387(8)
C13 H13 0.9300
C14 H14A 0.9600
C14 H14B 0.9600
C14 H14C 0.9600
C15 H15A 0.9600
C15 H15B 0.9600
C15 H15C 0.9600
C16 C17 1.384(10)
C16 H16 0.9300
C17 C18 1.343(13)
C17 H17 0.9300
C18 C19 1.395(14)
C18 H18 0.9300
C19 C20 1.403(11)
C19 C27 1.465(14)
C20 C21 1.435(11)
C21 C22 1.392(10)
C22 C23 1.435(16)
C22 C26 1.412(15)
C23 C24 1.295(16)
C23 H23 0.9300
C24 C25 1.373(13)
C24 H24 0.9300
C25 H25 0.9300
C26 C27 1.336(16)
C26 H26 0.9300
C27 H27 0.9300
C28 C29 1.385(10)
C28 H28 0.9300
C29 C30 1.364(11)
C29 H29 0.9300
C30 C31 1.379(11)
C30 H30 0.9300
C31 C39 1.399(12)
C31 C32 1.412(9)
C32 C33 1.396(10)
C33 C34 1.368(10)
C34 C38 1.436(13)
C34 C35 1.401(13)
C35 C36 1.348(14)
C35 H35 0.9300
C36 C37 1.396(12)
C36 H36 0.9300
C37 H37 0.9300
C38 C39 1.331(14)
C38 H38 0.9300
C39 H39 0.9300
P1 F12 1.531(6)
P1 F14 1.542(7)
P1 F13 1.550(6)
P1 F11 1.540(6)
P1 F16 1.579(5)
P1 F15 1.579(5)
P2 F24 1.526(6)
P2 F22 1.559(6)
P2 F26 1.562(6)
P2 F25 1.558(6)
P2 F23 1.575(6)
P2 F21 1.590(7)
P3 F34 1.515(11)
P3 F35 1.513(7)
P3 F33 1.489(10)
P3 F31 1.532(7)
P3 F36 1.558(8)
P3 F32 1.559(6)

loop_
_geom_torsion_atom_site_label_1
_geom_torsion_atom_site_label_2
_geom_torsion_atom_site_label_3
_geom_torsion_atom_site_label_4
_geom_torsion
N2 Ru1 N1 C1 -177.7(6)
N8 Ru1 N1 C1 95.8(6)
N5 Ru1 N1 C1 -79.8(6)
N7 Ru1 N1 C1 136.5(18)
N6 Ru1 N1 C1 0.0(6)
N2 Ru1 N1 C5 3.4(4)
N8 Ru1 N1 C5 -83.0(4)
N5 Ru1 N1 C5 101.4(4)
N7 Ru1 N1 C5 -42(2)
N6 Ru1 N1 C5 -178.9(4)
N1 Ru1 N2 C10 179.8(5)
N8 Ru1 N2 C10 -84.0(5)
N5 Ru1 N2 C10 91.5(5)
N7 Ru1 N2 C10 -4.3(5)
N6 Ru1 N2 C10 150(2)
N1 Ru1 N2 C6 -4.0(3)
N8 Ru1 N2 C6 92.2(4)
N5 Ru1 N2 C6 -92.3(4)
N7 Ru1 N2 C6 171.9(4)
N6 Ru1 N2 C6 -33(3)
N1 Ru1 N5 C16 -84.5(6)
N2 Ru1 N5 C16 -4.7(6)
N8 Ru1 N5 C16 134.7(16)
N7 Ru1 N5 C16 92.1(6)
N6 Ru1 N5 C16 179.4(6)
N1 Ru1 N5 C20 95.3(4)
N2 Ru1 N5 C20 175.1(4)
N8 Ru1 N5 C20 -45.5(18)
N7 Ru1 N5 C20 -88.1(4)
N6 Ru1 N5 C20 -0.7(4)
N1 Ru1 N6 C25 88.8(6)
N2 Ru1 N6 C25 118(2)
N8 Ru1 N6 C25 -7.5(6)
N5 Ru1 N6 C25 177.4(6)
N7 Ru1 N6 C25 -87.2(6)
N1 Ru1 N6 C21 -87.4(4)
N2 Ru1 N6 C21 -58(3)
N8 Ru1 N6 C21 176.4(4)
N5 Ru1 N6 C21 1.2(4)
N7 Ru1 N6 C21 96.6(4)
N1 Ru1 N7 C28 136.1(18)
N2 Ru1 N7 C28 90.9(6)
N8 Ru1 N7 C28 177.3(6)
N5 Ru1 N7 C28 -7.4(6)
N6 Ru1 N7 C28 -87.1(6)
N1 Ru1 N7 C32 -45(2)
N2 Ru1 N7 C32 -90.2(4)
N8 Ru1 N7 C32 -3.8(4)
N5 Ru1 N7 C32 171.5(4)
N6 Ru1 N7 C32 91.9(5)
N1 Ru1 N8 C37 -0.3(7)
N2 Ru1 N8 C37 -79.9(7)
N5 Ru1 N8 C37 140.3(16)
N7 Ru1 N8 C37 -176.5(8)
N6 Ru1 N8 C37 96.2(7)
N1 Ru1 N8 C33 -179.5(5)
N2 Ru1 N8 C33 100.9(5)
N5 Ru1 N8 C33 -38.9(19)
N7 Ru1 N8 C33 4.3(5)
N6 Ru1 N8 C33 -83.0(5)
C5 N1 C1 C2 0.5(10)
Ru1 N1 C1 C2 -178.3(6)
N1 C1 C2 C3 0.7(12)
C1 C2 C3 C4 -1.7(12)
C2 C3 C4 C5 1.4(10)
C2 C3 C4 C12 -180.0(6)
C1 N1 C5 C4 -0.8(9)
Ru1 N1 C5 C4 178.2(4)
C1 N1 C5 C6 178.6(5)
Ru1 N1 C5 C6 -2.4(6)
C3 C4 C5 N1 -0.2(9)
C12 C4 C5 N1 -179.0(5)
C3 C4 C5 C6 -179.5(6)
C12 C4 C5 C6 1.7(8)
C10 N2 C6 C7 0.6(8)
Ru1 N2 C6 C7 -176.1(4)
C10 N2 C6 C5 -179.4(5)
Ru1 N2 C6 C5 3.9(6)
N1 C5 C6 C7 179.0(5)
C4 C5 C6 C7 -1.6(8)
N1 C5 C6 N2 -1.0(7)
C4 C5 C6 N2 178.4(5)
N2 C6 C7 C8 1.9(8)
C5 C6 C7 C8 -178.0(5)
N2 C6 C7 C11 -178.7(5)
C5 C6 C7 C11 1.3(8)
C6 C7 C8 C9 -2.1(8)
C11 C7 C8 C9 178.6(5)
C7 C8 C9 C10 -0.2(9)
C6 N2 C10 C9 -3.1(8)
Ru1 N2 C10 C9 173.1(4)
C8 C9 C10 N2 2.9(9)
C13 N4 C11 C12 -0.3(7)
C15 N4 C11 C12 178.1(6)
C13 N4 C11 C7 179.5(6)
C15 N4 C11 C7 -2.1(10)
C6 C7 C11 N4 178.8(5)
C8 C7 C11 N4 -1.8(10)
C6 C7 C11 C12 -1.4(8)
C8 C7 C11 C12 177.9(5)
C13 N3 C12 C11 0.0(6)
C14 N3 C12 C11 175.5(6)
C13 N3 C12 C4 178.5(6)
C14 N3 C12 C4 -6.0(10)
N4 C11 C12 N3 0.2(6)
C7 C11 C12 N3 -179.6(5)
N4 C11 C12 C4 -178.5(5)
C7 C11 C12 C4 1.7(8)
C5 C4 C12 N3 179.9(6)
C3 C4 C12 N3 1.3(11)
C5 C4 C12 C11 -1.8(8)
C3 C4 C12 C11 179.6(6)
C11 N4 C13 N3 0.3(7)
C15 N4 C13 N3 -178.2(6)
C12 N3 C13 N4 -0.1(7)
C14 N3 C13 N4 -175.9(6)
C20 N5 C16 C17 1.4(10)
Ru1 N5 C16 C17 -178.8(5)
N5 C16 C17 C18 -1.0(12)
C16 C17 C18 C19 0.0(13)
C17 C18 C19 C20 0.6(13)
C17 C18 C19 C27 -178.7(9)
C16 N5 C20 C21 -180.0(6)
Ru1 N5 C20 C21 0.1(7)
C16 N5 C20 C19 -0.7(9)
Ru1 N5 C20 C19 179.4(5)
C18 C19 C20 N5 -0.2(11)
C27 C19 C20 N5 179.1(7)
C18 C19 C20 C21 179.0(7)
C27 C19 C20 C21 -1.7(11)
C25 N6 C21 C22 1.5(10)
Ru1 N6 C21 C22 178.1(5)
C25 N6 C21 C20 -178.1(6)
Ru1 N6 C21 C20 -1.5(7)
N5 C20 C21 C22 -178.7(6)
C19 C20 C21 C22 2.1(10)
N5 C20 C21 N6 0.9(9)
C19 C20 C21 N6 -178.3(6)
N6 C21 C22 C23 -1.3(11)
C20 C21 C22 C23 178.3(7)
N6 C21 C22 C26 179.3(7)
C20 C21 C22 C26 -1.2(11)
C21 C22 C23 C24 1.8(14)
C26 C22 C23 C24 -178.9(10)
C22 C23 C24 C25 -2.3(16)
C21 N6 C25 C24 -2.0(11)
Ru1 N6 C25 C24 -178.0(6)
C23 C24 C25 N6 2.4(14)
C21 C22 C26 C27 0.0(15)
C23 C22 C26 C27 -179.4(10)
C22 C26 C27 C19 0.3(18)
C18 C19 C27 C26 179.8(11)
C20 C19 C27 C26 0.5(15)
C32 N7 C28 C29 -2.7(10)
Ru1 N7 C28 C29 176.2(5)
N7 C28 C29 C30 -0.1(12)
C28 C29 C30 C31 2.9(12)
C29 C30 C31 C39 179.2(9)
C29 C30 C31 C32 -2.7(12)
C28 N7 C32 C33 -178.2(6)
Ru1 N7 C32 C33 2.7(8)
C28 N7 C32 C31 2.9(10)
Ru1 N7 C32 C31 -176.2(6)
C30 C31 C32 N7 -0.1(11)
C39 C31 C32 N7 178.1(8)
C30 C31 C32 C33 -179.0(7)
C39 C31 C32 C33 -0.8(12)
C37 N8 C33 C34 -0.7(13)
Ru1 N8 C33 C34 178.6(8)
C37 N8 C33 C32 176.4(7)
Ru1 N8 C33 C32 -4.2(8)
N7 C32 C33 C34 178.2(8)
C31 C32 C33 C34 -2.9(13)
N7 C32 C33 N8 1.1(10)
C31 C32 C33 N8 180.0(7)
N8 C33 C34 C38 -178.4(10)
C32 C33 C34 C38 4.7(16)
N8 C33 C34 C35 -1.8(17)
C32 C33 C34 C35 -178.7(10)
C33 C34 C35 C36 4(2)
C38 C34 C35 C36 -179.5(15)
C34 C35 C36 C37 -4(2)
C33 N8 C37 C36 0.8(14)
Ru1 N8 C37 C36 -178.4(8)
C35 C36 C37 N8 1.6(19)
C33 C34 C38 C39 -3(2)
C35 C34 C38 C39 -179.3(14)
C34 C38 C39 C31 -1(2)
C30 C31 C39 C38 -179.4(12)
C32 C31 C39 C38 2.5(17)

loop_
_platon_squeeze_void_nr
_platon_squeeze_void_average_x
_platon_squeeze_void_average_y
_platon_squeeze_void_average_z
_platon_squeeze_void_volume
_platon_squeeze_void_count_electrons
_platon_squeeze_void_content
1 -0.000 -0.000 -0.000 242 55 ' '
2 0.500 0.500 0.500 143 51 ' '
